data_4123198
loop_
_publ_author_name
'Robinson, Sean W.'
'Mustoe, Chantal L.'
'White, Nicholas G.'
'Brown, Asha'
'Thompson, Amber L.'
'Kennepohl, Pierre'
'Beer, Paul D.'

_publ_section_title
;
 Evidence for halogen bond covalency in acyclic and interlocked
 halogen-bonding receptor anion recognition.
;
_journal_issue 1
_journal_name_full 'Journal of the American Chemical Society'
_journal_page_first 499
_journal_page_last 507
_journal_paper_doi 10.1021/ja511648d
_journal_volume 137
_journal_year 2015
_chemical_compound_source synthesized
_chemical_formula_moiety 'C34 H36 I2 N7 O6, C32 H38 N2 O9, 0.5(P O4)'
_chemical_formula_sum 'C66 H74 I2 N9 O17 P0.5'
_chemical_formula_weight 1534.66
_space_group_IT_number 2
_symmetry_cell_setting triclinic
_symmetry_space_group_name_Hall '-P 1'
_symmetry_space_group_name_H-M 'P -1'
_atom_sites_solution_hydrogens difmap
_atom_sites_solution_primary other
_cell_angle_alpha 78.599(3)
_cell_angle_beta 89.672(3)
_cell_angle_gamma 66.939(3)
_cell_formula_units_Z 2
_cell_length_a 13.3757(4)
_cell_length_b 16.0589(6)
_cell_length_c 19.4107(7)
_cell_measurement_reflns_used 10478
_cell_measurement_temperature 0
_cell_measurement_theta_max 26
_cell_measurement_theta_min 2
_cell_volume 3748.6(2)
_computing_cell_refinement 'CrysAlis, (Oxford Diffraction, 2010)'
_computing_data_collection 'Crystal Clear (Rigaku, 1997--2002)'
_computing_data_reduction 'CrysAlis, (Oxford Diffraction, 2010)'
_computing_publication_material 'CRYSTALS (Betteridge et al., 2003)'
_computing_structure_refinement 'CRYSTALS (Betteridge et al., 2003)'
_computing_structure_solution 'Superflip (Palatinus & Chapuis, 2007)'
_diffrn_ambient_temperature 100
_diffrn_measured_fraction_theta_full 0.879
_diffrn_measured_fraction_theta_max 0.845
_diffrn_measurement_device Area
_diffrn_measurement_device_type synchrotron
_diffrn_measurement_method \w
_diffrn_radiation_monochromator synchrotron
_diffrn_radiation_type synchrotron
_diffrn_radiation_wavelength 0.68890
_diffrn_reflns_av_R_equivalents 0.098
_diffrn_reflns_limit_h_max 16
_diffrn_reflns_limit_h_min -16
_diffrn_reflns_limit_k_max 20
_diffrn_reflns_limit_k_min -19
_diffrn_reflns_limit_l_max 24
_diffrn_reflns_limit_l_min 0
_diffrn_reflns_number 45435
_diffrn_reflns_theta_full 25.057
_diffrn_reflns_theta_max 26.376
_diffrn_reflns_theta_min 1.532
_diffrn_standards_number 0
_exptl_absorpt_coefficient_mu 0.918
_exptl_absorpt_correction_T_max 1.00
_exptl_absorpt_correction_T_min 0.59
_exptl_absorpt_correction_type multi-scan
_exptl_absorpt_process_details 'CrysAlis, (Oxford Diffraction, 2002)'
_exptl_crystal_colour colourless
_exptl_crystal_density_diffrn 1.360
_exptl_crystal_density_meas ?
_exptl_crystal_density_method 'not measured'
_exptl_crystal_description block
_exptl_crystal_F_000 1565
_exptl_crystal_size_max 0.05
_exptl_crystal_size_mid 0.03
_exptl_crystal_size_min 0.02
_platon_squeeze_details
;
The discrete Fourier transform of the void region were treated as 
contributions to the A and B parts of the calculated structure factors.
;
_refine_diff_density_max 1.51
_refine_diff_density_min -1.84
_refine_ls_extinction_method None
_refine_ls_goodness_of_fit_ref 0.8627
_refine_ls_hydrogen_treatment constr
_refine_ls_matrix_type full
_refine_ls_number_parameters 871
_refine_ls_number_reflns 11532
_refine_ls_number_restraints 1063
_refine_ls_R_factor_all 0.1033
_refine_ls_R_factor_gt 0.0785
_refine_ls_shift/su_max 0.0003503
_refine_ls_shift/su_mean 0.0000091
_refine_ls_structure_factor_coef Fsqd
_refine_ls_weighting_details
;
 Method, part 1, Chebychev polynomial, (Watkin, 1994, Prince, 1982) 
 [weight] = 1.0/[A~0~*T~0~(x)+A~1~*T~1~(x) ... +A~n-1~]*T~n-1~(x)] 
 where A~i~ are the Chebychev coefficients listed below and x= Fcalc/Fmax 
 Method = Robust Weighting (Prince, 1982) 
 W = [weight] * [1-(deltaF/6*sigmaF)^2^]^2^ 
 A~i~ are: 
 0.689E+04 0.116E+05 0.733E+04 0.317E+04 752. 
;
_refine_ls_weighting_scheme calc
_refine_ls_wR_factor_all 0.3024
_refine_ls_wR_factor_gt 0.2329
_refine_ls_wR_factor_ref 0.3024
_reflns_limit_h_max 16
_reflns_limit_h_min -16
_reflns_limit_k_max 20
_reflns_limit_k_min -19
_reflns_limit_l_max 24
_reflns_limit_l_min 0
_reflns_number_gt 7734
_reflns_number_total 14253
_reflns_threshold_expression I>2.0\s(I)
_oxford_diffrn_Wilson_B_factor 4.87
_oxford_diffrn_Wilson_scale 0.14
_oxford_refine_ls_r_factor_ref 0.1033
_oxford_refine_ls_scale 3.48(7)
_oxford_reflns_number_all 11532
_oxford_reflns_threshold_expression_ref I>-3.0\s(I)
_cod_data_source_file ja511648d_si_002.cif
_cod_data_source_block 9H2PO4
_cod_depositor_comments
;
The following automatic conversions were performed:

'_atom_sites_solution_primary' value 'Other' changed to 'other'
according to
/home/saulius/struct/COD-crude-data--automatic-downloads/rss-feeds/ACS/lib/dictionaries/cif_core.dic
dictionary named 'cif_core.dic' version 2.4.2 from 2011-04-26.

Automatic conversion script
Id: cif_fix_values 2935 2014-11-11 08:27:57Z andrius 

The following automatic conversions were performed:

'_exptl_crystal_density_meas' value 'not measured' was changed to '?'
- the value is perceived as not measured.

Automatic conversion script
Id: cif_fix_values 3008 2015-01-20 13:52:24Z robertas 

 Adding full bibliography for 4123193--4123198.cif.
;
_cod_original_sg_symbol_H-M 'P -1 '
_cod_database_code 4123198

loop_
_symmetry_equiv_pos_as_xyz
x,y,z
-x,-y,-z

loop_
_atom_site_label
_atom_site_type_symbol
_atom_site_fract_x
_atom_site_fract_y
_atom_site_fract_z
_atom_site_U_iso_or_equiv
_atom_site_occupancy
_atom_site_adp_type
_atom_site_refinement_flags_posn
_atom_site_refinement_flags_adp
C1 C 0.4289(19) 0.1289(10) 0.4215(10) 0.1555 1.0000 Uani . U
C2 C 0.3601(14) 0.2175(9) 0.3833(8) 0.1216 1.0000 Uani . U
C3 C 0.3694(9) 0.2936(7) 0.4052(5) 0.0785 1.0000 Uani . U
C4 C 0.4401(8) 0.2780(6) 0.4636(5) 0.0734 1.0000 Uani . U
C5 C 0.5063(10) 0.1872(7) 0.5017(7) 0.0932 1.0000 Uani . U
C6 C 0.4980(16) 0.1137(8) 0.4786(9) 0.1345 1.0000 Uani . U
C7 C 0.2968(7) 0.3861(7) 0.3649(5) 0.0723 1.0000 Uani . U
O8 O 0.2365(6) 0.3928(6) 0.3122(4) 0.0907 1.0000 Uani . U
N9 N 0.2966(6) 0.4602(5) 0.3834(4) 0.0680 1.0000 Uani . U
C10 C 0.2246(8) 0.5536(7) 0.3470(5) 0.0753 1.0000 Uani . U
C11 C 0.1830(7) 0.6168(6) 0.3985(5) 0.0729 1.0000 Uani . U
O12 O 0.1111(5) 0.5892(4) 0.4415(3) 0.0732 1.0000 Uani . U
C13 C 0.0668(7) 0.6402(6) 0.4920(4) 0.0708 1.0000 Uani D U
C14 C 0.0959(10) 0.7100(7) 0.5047(6) 0.0920 1.0000 Uani D U
C15 C 0.0432(10) 0.7617(8) 0.5548(6) 0.1026 1.0000 Uani D U
C16 C -0.0345(8) 0.7393(7) 0.5923(5) 0.0924 1.0000 Uani D U
C17 C -0.0600(8) 0.6677(6) 0.5813(5) 0.0851 1.0000 Uani D U
C18 C -0.0099(7) 0.6183(6) 0.5311(4) 0.0781 1.0000 Uani D U
O19 O -0.0886(7) 0.7873(6) 0.6448(4) 0.1192 1.0000 Uani D U
C20 C -0.0811(15) 0.8741(8) 0.6408(7) 0.1590 1.0000 Uani D U
C21 C -0.1528(14) 0.9211(9) 0.6945(6) 0.1815 1.0000 Uani D U
O22 O -0.1057(9) 0.8687(6) 0.7627(5) 0.1464 1.0000 Uani D U
C23 C -0.1472(12) 0.9211(8) 0.8148(6) 0.1556 1.0000 Uani D U
C24 C -0.0711(12) 0.8745(8) 0.8813(7) 0.1512 1.0000 Uani D U
O25 O -0.0741(7) 0.7858(7) 0.9068(5) 0.1319 1.0000 Uani D U
C26 C -0.0074(14) 0.7413(9) 0.9710(7) 0.1831 1.0000 Uani D U
C27 C -0.0148(13) 0.6488(10) 0.9966(7) 0.1890 1.0000 Uani D U
O28 O 0.0479(9) 0.5854(8) 0.9544(5) 0.1486 1.0000 Uani D U
C29 C 0.1524(11) 0.5326(10) 0.9911(6) 0.1562 1.0000 Uani D U
C30 C 0.2380(11) 0.5034(10) 0.9392(8) 0.1457 1.0000 Uani D U
O31 O 0.2149(9) 0.4398(7) 0.9102(5) 0.1450 1.0000 Uani D U
C32 C 0.2970(10) 0.3974(8) 0.8648(6) 0.1373 1.0000 Uani D U
C33 C 0.3870(10) 0.4202(9) 0.8465(6) 0.1278 1.0000 Uani D U
C34 C 0.4600(11) 0.3752(7) 0.7994(6) 0.1201 1.0000 Uani D U
C35 C 0.4491(10) 0.3044(7) 0.7719(6) 0.1017 1.0000 Uani D U
C36 C 0.3621(9) 0.2813(9) 0.7934(5) 0.1064 1.0000 Uani D U
C37 C 0.2913(11) 0.3255(7) 0.8393(6) 0.1133 1.0000 Uani D U
O38 O 0.5135(7) 0.2545(5) 0.7265(4) 0.1003 1.0000 Uani . U
C39 C 0.5999(10) 0.2821(9) 0.6977(8) 0.1107 1.0000 Uani . U
C40 C 0.6567(9) 0.2186(8) 0.6488(7) 0.1050 1.0000 Uani . U
N41 N 0.5925(7) 0.2338(5) 0.5866(5) 0.0937 1.0000 Uani . U
C42 C 0.5722(9) 0.1680(6) 0.5651(7) 0.0904 1.0000 Uani . U
O43 O 0.6125(10) 0.0857(5) 0.6019(6) 0.1332 1.0000 Uani . U
N44 N -0.0363(6) 0.6196(6) 0.7867(4) 0.0735 1.0000 Uani . U
C45 C 0.0370(7) 0.6593(7) 0.7892(5) 0.0711 1.0000 Uani . U
C46 C 0.1357(7) 0.6237(6) 0.7611(5) 0.0686 1.0000 Uani . U
C47 C 0.1603(7) 0.5470(6) 0.7306(5) 0.0656 1.0000 Uani . U
C48 C 0.0860(7) 0.5054(6) 0.7284(5) 0.0687 1.0000 Uani . U
C49 C -0.0136(7) 0.5455(7) 0.7573(5) 0.0758 1.0000 Uani . U
C50 C -0.1403(8) 0.6572(9) 0.8164(6) 0.0947 1.0000 Uani . U
C51 C 0.2113(8) 0.6676(7) 0.7697(5) 0.0762 1.0000 Uani . U
N52 N 0.2022(9) 0.7146(8) 0.8241(6) 0.1060 1.0000 Uani . U
N53 N 0.2786(9) 0.7465(8) 0.8216(6) 0.1040 1.0000 Uani . U
N54 N 0.3354(8) 0.7237(7) 0.7652(5) 0.0946 1.0000 Uani . U
C55 C 0.2990(9) 0.6736(8) 0.7315(5) 0.0831 1.0000 Uani . U
I56 I 0.36350(6) 0.62542(6) 0.64430(4) 0.0893 1.0000 Uani . U
C57 C 0.4281(11) 0.7497(9) 0.7507(7) 0.1033 1.0000 Uani . U
C58 C 0.5340(11) 0.6693(10) 0.7712(6) 0.1043 1.0000 Uani . U
O59 O 0.5342(9) 0.6331(9) 0.8406(5) 0.1254 1.0000 Uani . U
C60 C 0.6012(12) 0.5424(11) 0.8629(7) 0.1254 1.0000 Uani D U
C61 C 0.6915(11) 0.4908(10) 0.8307(7) 0.1189 1.0000 Uani D U
C62 C 0.7544(14) 0.3961(10) 0.8545(7) 0.1326 1.0000 Uani D U
C63 C 0.7303(17) 0.3501(15) 0.9179(9) 0.1638 1.0000 Uani D U
C64 C 0.6394(17) 0.4011(13) 0.9493(10) 0.1708 1.0000 Uani D U
C65 C 0.5735(17) 0.4945(13) 0.9226(8) 0.1585 1.0000 Uani D U
O66 O 0.8013(12) 0.2588(11) 0.9411(8) 0.1943 1.0000 Uani D U
C67 C 0.7540(17) 0.2123(13) 0.9932(8) 0.1969 1.0000 Uani D U
C68 C 0.6690(13) 0.1929(14) 0.9557(12) 0.2085 1.0000 Uani D U
O69 O 0.7217(13) 0.1203(11) 0.9183(9) 0.2198 1.0000 Uani D U
C70 C 0.6390(17) 0.0958(12) 0.8931(10) 0.2114 1.0000 Uani D U
C71 C 0.646(2) 0.0014(14) 0.9338(9) 0.1972 1.0000 Uani D U
C72 C 0.682(2) -0.0305(12) 1.0017(10) 0.1926 1.0000 Uani D U
C73 C 0.6815(17) -0.1212(12) 1.0443(8) 0.1944 1.0000 Uani D U
O74 O 0.6965(11) -0.1880(9) 1.0013(8) 0.1855 1.0000 Uani D U
C75 C 0.5921(11) -0.1846(12) 0.9851(7) 0.1631 1.0000 Uani D U
C76 C 0.5974(12) -0.2434(8) 0.9305(6) 0.1332 1.0000 Uani D U
O77 O 0.6194(7) -0.2016(6) 0.8627(5) 0.1149 1.0000 Uani D U
C78 C 0.5360(8) -0.1204(7) 0.8301(5) 0.0893 1.0000 Uani D U
C79 C 0.5623(9) -0.0717(7) 0.7709(6) 0.1013 1.0000 Uani D U
C80 C 0.4873(8) 0.0097(7) 0.7290(6) 0.0952 1.0000 Uani D U
C81 C 0.3808(8) 0.0450(6) 0.7475(5) 0.0847 1.0000 Uani D U
C82 C 0.3558(9) -0.0016(7) 0.8090(5) 0.1004 1.0000 Uani D U
C83 C 0.4322(8) -0.0824(7) 0.8512(6) 0.0927 1.0000 Uani D U
O84 O 0.2954(7) 0.1220(5) 0.7103(4) 0.0996 1.0000 Uani . U
C85 C 0.3184(10) 0.1679(7) 0.6451(6) 0.0921 1.0000 Uani . U
C86 C 0.2108(10) 0.2408(8) 0.6053(7) 0.0988 1.0000 Uani . U
N87 N 0.1542(7) 0.3121(6) 0.6466(5) 0.0868 1.0000 Uani . U
N88 N 0.0788(9) 0.3013(7) 0.6908(6) 0.1052 1.0000 Uani . U
N89 N 0.0469(7) 0.3717(7) 0.7209(6) 0.0988 1.0000 Uani . U
C90 C 0.1056(8) 0.4247(7) 0.6986(5) 0.0770 1.0000 Uani . U
C91 C 0.1738(8) 0.3857(6) 0.6524(5) 0.0743 1.0000 Uani . U
I92 I 0.28574(6) 0.42282(4) 0.59517(3) 0.0824 1.0000 Uani . U
P93 P 0.5000 0.5000 0.5000 0.0637 1.0000 Uani DS U
O94 O 0.3941(5) 0.4874(8) 0.4967(6) 0.0728 0.5000 Uani D U
O95 O 0.5227(9) 0.5085(8) 0.5738(2) 0.0747 0.5000 Uani D U
O96 O 0.5856(6) 0.4030(3) 0.4916(5) 0.0674 0.5000 Uani D U
O97 O 0.5055(10) 0.5765(6) 0.4377(4) 0.0799 0.5000 Uani D U
H11 H 0.4350 0.0769 0.4040 0.1931 1.0000 Uiso R .
H21 H 0.3093 0.2254 0.3473 0.1580 1.0000 Uiso R .
H41 H 0.4429 0.3291 0.4786 0.0910 1.0000 Uiso R .
H61 H 0.5365 0.0534 0.5048 0.1671 1.0000 Uiso R .
H101 H 0.2658 0.5777 0.3131 0.0941 1.0000 Uiso R .
H102 H 0.1625 0.5513 0.3224 0.0942 1.0000 Uiso R .
H111 H 0.2446 0.6115 0.4283 0.0849 1.0000 Uiso R .
H112 H 0.1451 0.6809 0.3736 0.0851 1.0000 Uiso R .
H141 H 0.1472 0.7250 0.4783 0.1102 1.0000 Uiso R .
H151 H 0.0655 0.8058 0.5656 0.1231 1.0000 Uiso R .
H171 H -0.1098 0.6513 0.6087 0.1072 1.0000 Uiso R .
H181 H -0.0293 0.5712 0.5229 0.0951 1.0000 Uiso R .
H202 H -0.0061 0.8650 0.6505 0.1910 1.0000 Uiso R .
H201 H -0.1087 0.9123 0.5939 0.1912 1.0000 Uiso R .
H212 H -0.1566 0.9836 0.6888 0.2041 1.0000 Uiso R .
H211 H -0.2257 0.9234 0.6882 0.2039 1.0000 Uiso R .
H232 H -0.1462 0.9818 0.7979 0.1990 1.0000 Uiso R .
H231 H -0.2214 0.9279 0.8231 0.1991 1.0000 Uiso R .
H241 H -0.0974 0.9111 0.9169 0.1870 1.0000 Uiso R .
H242 H 0.0034 0.8670 0.8727 0.1871 1.0000 Uiso R .
H261 H -0.0351 0.7789 1.0057 0.2111 1.0000 Uiso R .
H262 H 0.0679 0.7321 0.9640 0.2109 1.0000 Uiso R .
H271 H 0.0116 0.6249 1.0459 0.2210 1.0000 Uiso R .
H272 H -0.0898 0.6559 0.9905 0.2211 1.0000 Uiso R .
H291 H 0.1708 0.5687 1.0195 0.1812 1.0000 Uiso R .
H292 H 0.1506 0.4776 1.0215 0.1811 1.0000 Uiso R .
H301 H 0.3102 0.4731 0.9640 0.1672 1.0000 Uiso R .
H302 H 0.2343 0.5565 0.9035 0.1671 1.0000 Uiso R .
H331 H 0.3950 0.4676 0.8637 0.1501 1.0000 Uiso R .
H341 H 0.5183 0.3918 0.7876 0.1429 1.0000 Uiso R .
H361 H 0.3533 0.2344 0.7758 0.1231 1.0000 Uiso R .
H371 H 0.2341 0.3077 0.8519 0.1340 1.0000 Uiso R .
H392 H 0.6498 0.2763 0.7359 0.1291 1.0000 Uiso R .
H391 H 0.5675 0.3459 0.6710 0.1290 1.0000 Uiso R .
H402 H 0.7221 0.2293 0.6367 0.1271 1.0000 Uiso R .
H401 H 0.6774 0.1546 0.6729 0.1271 1.0000 Uiso R .
H451 H 0.0209 0.7083 0.8119 0.0829 1.0000 Uiso R .
H491 H -0.0645 0.5193 0.7565 0.0891 1.0000 Uiso R .
H501 H -0.1885 0.6318 0.8011 0.1431 1.0000 Uiso R .
H502 H -0.1297 0.6412 0.8671 0.1432 1.0000 Uiso R .
H503 H -0.1722 0.7237 0.8005 0.1431 1.0000 Uiso R .
H571 H 0.4243 0.7955 0.7777 0.1339 1.0000 Uiso R .
H572 H 0.4223 0.7762 0.7007 0.1340 1.0000 Uiso R .
H581 H 0.5937 0.6895 0.7637 0.1279 1.0000 Uiso R .
H582 H 0.5409 0.6246 0.7424 0.1281 1.0000 Uiso R .
H611 H 0.7122 0.5224 0.7915 0.1481 1.0000 Uiso R .
H621 H 0.8104 0.3632 0.8294 0.1621 1.0000 Uiso R .
H641 H 0.6288 0.3739 0.9941 0.2390 1.0000 Uiso R .
H651 H 0.5063 0.5221 0.9402 0.2041 1.0000 Uiso R .
H671 H 0.7211 0.2497 1.0275 0.2630 1.0000 Uiso R .
H672 H 0.8102 0.1535 1.0175 0.2630 1.0000 Uiso R .
H681 H 0.6264 0.1726 0.9905 0.2831 1.0000 Uiso R .
H682 H 0.6214 0.2496 0.9238 0.2830 1.0000 Uiso R .
H701 H 0.5686 0.1369 0.9046 0.2461 1.0000 Uiso R .
H702 H 0.6380 0.0994 0.8424 0.2460 1.0000 Uiso R .
H711 H 0.6546 -0.0437 0.9080 0.2461 1.0000 Uiso R .
H721 H 0.6733 0.0150 1.0270 0.2581 1.0000 Uiso R .
H731 H 0.7504 -0.1453 1.0723 0.2711 1.0000 Uiso R .
H732 H 0.6238 -0.1191 1.0753 0.2711 1.0000 Uiso R .
H751 H 0.5692 -0.2098 1.0287 0.2320 1.0000 Uiso R .
H752 H 0.5422 -0.1208 0.9679 0.2320 1.0000 Uiso R .
H761 H 0.6515 -0.3057 0.9469 0.1681 1.0000 Uiso R .
H762 H 0.5263 -0.2456 0.9249 0.1681 1.0000 Uiso R .
H791 H 0.6327 -0.0967 0.7570 0.1193 1.0000 Uiso R .
H801 H 0.5071 0.0399 0.6888 0.1113 1.0000 Uiso R .
H821 H 0.2850 0.0236 0.8226 0.1139 1.0000 Uiso R .
H831 H 0.4120 -0.1117 0.8920 0.1093 1.0000 Uiso R .
H851 H 0.3675 0.1980 0.6518 0.1130 1.0000 Uiso R .
H852 H 0.3514 0.1222 0.6167 0.1128 1.0000 Uiso R .
H861 H 0.2254 0.2715 0.5604 0.1200 1.0000 Uiso R .
H862 H 0.1641 0.2100 0.5972 0.1201 1.0000 Uiso R .
H411 H 0.5701 0.2875 0.5586 0.1100 1.0000 Uiso R .
H91 H 0.3616 0.4548 0.3952 0.0842 1.0000 Uiso R .
H471 H 0.2286 0.5217 0.7114 0.0794 1.0000 Uiso R .

loop_
_atom_site_aniso_label
_atom_site_aniso_U_11
_atom_site_aniso_U_22
_atom_site_aniso_U_33
_atom_site_aniso_U_23
_atom_site_aniso_U_13
_atom_site_aniso_U_12
C1 0.264(17) 0.082(4) 0.146(12) -0.029(6) -0.009(9) -0.093(8)
C2 0.183(12) 0.093(4) 0.124(9) -0.041(5) -0.002(7) -0.082(7)
C3 0.100(6) 0.080(3) 0.086(5) -0.033(3) 0.023(3) -0.061(4)
C4 0.091(6) 0.057(3) 0.087(5) -0.023(3) 0.016(3) -0.042(3)
C5 0.118(7) 0.055(3) 0.109(6) -0.018(3) 0.022(4) -0.037(4)
C6 0.206(14) 0.056(4) 0.145(10) -0.015(5) 0.000(8) -0.059(7)
C7 0.076(5) 0.091(3) 0.078(4) -0.036(3) 0.014(3) -0.055(3)
O8 0.082(4) 0.124(5) 0.097(4) -0.054(4) 0.007(3) -0.058(4)
N9 0.072(4) 0.076(3) 0.066(4) -0.027(3) 0.001(3) -0.035(3)
C10 0.081(5) 0.083(3) 0.068(5) -0.016(3) -0.004(3) -0.038(4)
C11 0.070(5) 0.068(4) 0.077(5) -0.013(3) -0.005(3) -0.025(3)
O12 0.081(4) 0.064(3) 0.073(3) -0.013(2) -0.002(2) -0.027(3)
C13 0.075(5) 0.065(4) 0.067(4) -0.009(3) -0.005(3) -0.025(3)
C14 0.115(7) 0.089(6) 0.093(7) -0.033(5) 0.029(5) -0.057(5)
C15 0.137(9) 0.090(7) 0.102(7) -0.040(5) 0.033(6) -0.059(6)
C16 0.093(6) 0.094(6) 0.085(6) -0.026(4) 0.011(4) -0.029(5)
C17 0.079(6) 0.090(6) 0.077(5) -0.005(4) 0.002(4) -0.029(4)
C18 0.068(5) 0.082(5) 0.082(5) -0.010(4) -0.007(3) -0.030(4)
O19 0.123(6) 0.114(6) 0.110(6) -0.042(4) 0.030(4) -0.027(5)
C20 0.218(16) 0.104(8) 0.140(8) -0.053(8) 0.046(10) -0.036(9)
C21 0.214(17) 0.100(9) 0.161(7) -0.046(7) 0.039(10) 0.018(10)
O22 0.160(9) 0.109(7) 0.144(6) -0.064(5) 0.046(6) -0.010(6)
C23 0.148(11) 0.137(8) 0.190(8) -0.110(6) 0.042(8) -0.029(9)
C24 0.141(11) 0.162(9) 0.197(9) -0.126(7) 0.033(8) -0.068(9)
O25 0.114(6) 0.168(7) 0.152(7) -0.106(5) 0.023(5) -0.062(6)
C26 0.190(15) 0.214(9) 0.153(10) -0.117(8) -0.001(9) -0.050(12)
C27 0.218(14) 0.244(11) 0.103(9) -0.078(7) 0.045(10) -0.071(10)
O28 0.199(8) 0.194(9) 0.082(5) -0.063(6) 0.023(5) -0.094(8)
C29 0.231(12) 0.121(10) 0.120(10) -0.032(7) -0.006(6) -0.070(9)
C30 0.180(9) 0.150(11) 0.133(10) -0.037(7) -0.019(8) -0.089(9)
O31 0.217(9) 0.111(6) 0.107(6) -0.023(4) -0.029(5) -0.065(6)
C32 0.201(10) 0.113(8) 0.084(7) -0.002(5) -0.041(6) -0.057(7)
C33 0.201(10) 0.091(7) 0.083(7) -0.004(5) -0.053(6) -0.055(7)
C34 0.166(8) 0.076(6) 0.094(7) 0.009(4) -0.061(5) -0.035(6)
C35 0.119(6) 0.078(6) 0.091(6) 0.003(4) -0.039(4) -0.031(5)
C36 0.126(7) 0.114(7) 0.062(5) 0.007(4) -0.030(4) -0.042(5)
C37 0.146(8) 0.104(7) 0.075(6) -0.002(4) -0.023(4) -0.042(6)
O38 0.115(5) 0.082(4) 0.098(5) 0.004(3) -0.024(3) -0.044(4)
C39 0.089(6) 0.092(7) 0.143(8) 0.003(5) -0.042(4) -0.040(5)
C40 0.072(5) 0.078(6) 0.147(7) 0.018(4) -0.022(3) -0.032(4)
N41 0.091(5) 0.054(3) 0.120(5) 0.016(3) -0.008(4) -0.029(4)
C42 0.088(6) 0.050(3) 0.117(6) -0.003(3) 0.016(4) -0.017(4)
O43 0.184(9) 0.052(3) 0.136(7) 0.005(4) -0.004(6) -0.031(5)
N44 0.071(3) 0.090(4) 0.072(4) -0.030(3) 0.007(3) -0.039(3)
C45 0.075(4) 0.085(5) 0.068(5) -0.032(4) 0.012(4) -0.040(4)
C46 0.068(4) 0.079(5) 0.067(5) -0.024(4) 0.004(3) -0.034(3)
C47 0.065(4) 0.066(4) 0.068(5) -0.015(3) -0.002(3) -0.027(3)
C48 0.066(3) 0.079(4) 0.065(4) -0.018(3) -0.009(3) -0.032(3)
C49 0.068(4) 0.101(6) 0.077(5) -0.038(4) -0.003(3) -0.044(4)
C50 0.075(5) 0.130(9) 0.101(7) -0.059(6) 0.019(5) -0.048(5)
C51 0.073(4) 0.090(6) 0.086(5) -0.045(4) 0.022(3) -0.041(4)
N52 0.122(7) 0.129(7) 0.125(7) -0.086(6) 0.060(5) -0.084(6)
N53 0.119(5) 0.125(6) 0.123(5) -0.085(4) 0.051(4) -0.079(4)
N54 0.116(4) 0.112(4) 0.105(4) -0.065(3) 0.043(3) -0.078(3)
C55 0.096(4) 0.107(5) 0.083(4) -0.051(3) 0.031(3) -0.066(4)
I56 0.0937(5) 0.1339(7) 0.0810(5) -0.0574(4) 0.0304(4) -0.0721(5)
C57 0.128(4) 0.130(5) 0.111(5) -0.067(4) 0.044(3) -0.094(3)
C58 0.119(4) 0.158(6) 0.087(4) -0.058(4) 0.038(4) -0.094(4)
O59 0.157(5) 0.177(5) 0.092(3) -0.050(4) 0.042(4) -0.108(4)
C60 0.165(6) 0.174(5) 0.089(5) -0.048(4) 0.026(4) -0.114(4)
C61 0.157(7) 0.162(5) 0.090(5) -0.050(4) 0.014(4) -0.108(5)
C62 0.171(7) 0.168(5) 0.099(5) -0.040(5) 0.001(5) -0.103(5)
C63 0.191(8) 0.190(6) 0.129(6) -0.014(5) 0.011(5) -0.104(5)
C64 0.203(8) 0.205(7) 0.122(7) -0.011(5) 0.025(6) -0.112(6)
C65 0.188(8) 0.204(6) 0.106(6) -0.021(5) 0.033(5) -0.108(6)
O66 0.213(8) 0.200(6) 0.161(8) 0.006(5) 0.008(6) -0.094(5)
C67 0.220(9) 0.195(7) 0.185(9) 0.005(6) 0.001(7) -0.113(7)
C68 0.224(10) 0.209(9) 0.205(10) -0.029(7) 0.000(8) -0.105(7)
O69 0.221(10) 0.219(9) 0.217(9) -0.037(7) 0.000(8) -0.090(7)
C70 0.215(10) 0.215(9) 0.197(10) -0.050(7) -0.001(9) -0.076(8)
C71 0.213(10) 0.211(9) 0.176(8) -0.067(7) 0.005(9) -0.081(8)
C72 0.212(10) 0.200(8) 0.178(8) -0.069(7) 0.000(9) -0.081(8)
C73 0.206(9) 0.207(9) 0.184(9) -0.064(6) -0.001(8) -0.085(8)
O74 0.196(8) 0.195(7) 0.174(7) -0.053(6) -0.004(7) -0.080(7)
C75 0.181(8) 0.169(8) 0.122(5) -0.029(5) -0.016(7) -0.053(7)
C76 0.154(7) 0.105(6) 0.119(5) -0.002(3) -0.002(5) -0.040(5)
O77 0.122(4) 0.087(4) 0.123(4) -0.011(3) 0.001(4) -0.034(3)
C78 0.103(4) 0.078(4) 0.097(5) -0.026(3) -0.003(3) -0.044(3)
C79 0.090(5) 0.089(6) 0.123(7) -0.010(4) 0.003(5) -0.039(4)
C80 0.102(4) 0.083(5) 0.102(6) -0.018(4) 0.005(4) -0.038(4)
C81 0.104(4) 0.069(4) 0.085(5) -0.028(3) 0.002(4) -0.033(3)
C82 0.102(5) 0.098(6) 0.098(6) -0.017(4) 0.007(4) -0.039(4)
C83 0.109(5) 0.093(6) 0.082(5) -0.020(4) 0.001(4) -0.046(4)
O84 0.108(5) 0.078(4) 0.102(4) -0.022(3) 0.008(4) -0.025(3)
C85 0.108(6) 0.071(5) 0.090(5) -0.024(3) -0.002(4) -0.025(4)
C86 0.112(6) 0.075(5) 0.105(6) -0.032(3) -0.015(4) -0.027(4)
N87 0.083(4) 0.081(4) 0.096(5) -0.032(4) -0.023(3) -0.027(3)
N88 0.105(6) 0.098(6) 0.133(8) -0.049(5) 0.001(4) -0.050(5)
N89 0.082(5) 0.099(5) 0.139(7) -0.051(5) 0.004(4) -0.048(4)
C90 0.073(5) 0.084(5) 0.080(5) -0.025(4) -0.011(3) -0.033(4)
C91 0.078(4) 0.067(4) 0.069(4) -0.014(3) -0.020(2) -0.019(3)
I92 0.1130(5) 0.0525(4) 0.0641(4) -0.0095(3) 0.0083(3) -0.0157(3)
P93 0.0656(16) 0.0788(19) 0.0480(14) -0.0185(12) -0.0053(12) -0.0277(14)
O94 0.076(3) 0.083(5) 0.077(4) -0.044(4) 0.004(3) -0.037(3)
O95 0.080(5) 0.095(5) 0.056(2) -0.026(3) -0.009(2) -0.036(4)
O96 0.075(4) 0.067(3) 0.068(5) -0.017(3) 0.000(3) -0.035(2)
O97 0.106(5) 0.069(4) 0.063(3) -0.019(3) 0.008(3) -0.030(4)

loop_
_atom_type_symbol
_atom_type_scat_dispersion_real
_atom_type_scat_dispersion_imag
_atom_type_scat_Cromer_Mann_a1
_atom_type_scat_Cromer_Mann_b1
_atom_type_scat_Cromer_Mann_a2
_atom_type_scat_Cromer_Mann_b2
_atom_type_scat_Cromer_Mann_a3
_atom_type_scat_Cromer_Mann_b3
_atom_type_scat_Cromer_Mann_a4
_atom_type_scat_Cromer_Mann_b4
_atom_type_scat_Cromer_Mann_c
_atom_type_scat_source
C 0.0020 0.0020 2.3100 20.8439 1.0200 10.2075 1.5886 0.5687 0.8650 51.6512 0.2156 'International Tables Vol C 4.2.6.8 and 6.1.1.4'
H 0.0000 0.0000 0.4930 10.5109 0.3229 26.1257 0.1402 3.1424 0.0408 57.7998 0.0030 'International Tables Vol C 4.2.6.8 and 6.1.1.4'
I -0.7740 1.7190 20.1472 4.3470 18.9949 0.3814 7.5138 27.7660 2.2735 66.8776 4.0712 'International Tables Vol C 4.2.6.8 and 6.1.1.4'
N 0.0040 0.0030 12.2126 0.0057 3.1322 9.8933 2.0125 28.9975 1.1663 0.5826 -11.5290 'International Tables Vol C 4.2.6.8 and 6.1.1.4'
O 0.0070 0.0060 3.0485 13.2771 2.2868 5.7011 1.5463 0.3239 0.8670 32.9089 0.2508 'International Tables Vol C 4.2.6.8 and 6.1.1.4'
P 0.0850 0.0890 6.4345 1.9067 4.1791 27.1570 1.7800 0.5260 1.4908 68.1645 1.1149 'International Tables Vol C 4.2.6.8 and 6.1.1.4'

loop_
_geom_angle_atom_site_label_1
_geom_angle_site_symmetry_1
_geom_angle_atom_site_label_2
_geom_angle_atom_site_label_3
_geom_angle_site_symmetry_3
_geom_angle
_geom_angle_publ_flag
C2 . C1 C6 . 124.0(12) yes
C2 . C1 H11 . 118.8 no
C6 . C1 H11 . 116.7 no
C1 . C2 C3 . 115.9(13) yes
C1 . C2 H21 . 121.7 no
C3 . C2 H21 . 122.3 no
C2 . C3 C4 . 119.9(11) yes
C2 . C3 C7 . 115.4(10) yes
C4 . C3 C7 . 124.6(8) yes
C3 . C4 C5 . 122.2(9) yes
C3 . C4 H41 . 118.8 no
C5 . C4 H41 . 119.0 no
C4 . C5 C6 . 117.1(12) yes
C4 . C5 C42 . 124.1(9) yes
C6 . C5 C42 . 118.6(11) yes
C5 . C6 C1 . 120.8(13) yes
C5 . C6 H61 . 118.9 no
C1 . C6 H61 . 120.2 no
C3 . C7 O8 . 119.7(8) yes
C3 . C7 N9 . 119.5(8) yes
O8 . C7 N9 . 120.8(9) yes
C7 . N9 C10 . 122.3(7) yes
C7 . N9 H91 . 112.3 no
C10 . N9 H91 . 113.8 no
N9 . C10 C11 . 111.0(7) yes
N9 . C10 H101 . 108.3 no
C11 . C10 H101 . 109.3 no
N9 . C10 H102 . 109.5 no
C11 . C10 H102 . 109.0 no
H101 . C10 H102 . 109.8 no
C10 . C11 O12 . 109.3(7) yes
C10 . C11 H111 . 109.1 no
O12 . C11 H111 . 108.8 no
C10 . C11 H112 . 110.8 no
O12 . C11 H112 . 109.5 no
H111 . C11 H112 . 109.3 no
C11 . O12 C13 . 116.2(6) yes
O12 . C13 C14 . 123.3(7) yes
O12 . C13 C18 . 116.8(7) yes
C14 . C13 C18 . 120.0(8) yes
C13 . C14 C15 . 119.8(9) yes
C13 . C14 H141 . 120.0 no
C15 . C14 H141 . 120.1 no
C14 . C15 C16 . 118.9(8) yes
C14 . C15 H151 . 120.1 no
C16 . C15 H151 . 120.7 no
C15 . C16 C17 . 121.0(7) yes
C15 . C16 O19 . 121.7(6) yes
C17 . C16 O19 . 117.3(6) yes
C16 . C17 C18 . 120.0(8) yes
C16 . C17 H171 . 120.0 no
C18 . C17 H171 . 120.0 no
C13 . C18 C17 . 120.2(9) yes
C13 . C18 H181 . 120.2 no
C17 . C18 H181 . 119.6 no
C16 . O19 C20 . 114.1(6) yes
O19 . C20 C21 . 107.6(8) yes
O19 . C20 H202 . 110.3 no
C21 . C20 H202 . 110.7 no
O19 . C20 H201 . 109.1 no
C21 . C20 H201 . 108.8 no
H202 . C20 H201 . 110.3 no
C20 . C21 O22 . 108.0(8) yes
C20 . C21 H212 . 109.4 no
O22 . C21 H212 . 110.3 no
C20 . C21 H211 . 110.6 no
O22 . C21 H211 . 109.4 no
H212 . C21 H211 . 109.2 no
C21 . O22 C23 . 111.2(7) yes
O22 . C23 C24 . 108.3(7) yes
O22 . C23 H232 . 107.5 no
C24 . C23 H232 . 108.2 no
O22 . C23 H231 . 111.1 no
C24 . C23 H231 . 112.1 no
H232 . C23 H231 . 109.4 no
C23 . C24 O25 . 108.1(7) yes
C23 . C24 H241 . 109.0 no
O25 . C24 H241 . 108.1 no
C23 . C24 H242 . 111.9 no
O25 . C24 H242 . 109.6 no
H241 . C24 H242 . 109.9 no
C24 . O25 C26 . 110.0(7) yes
O25 . C26 C27 . 108.1(8) yes
O25 . C26 H261 . 109.0 no
C27 . C26 H261 . 108.9 no
O25 . C26 H262 . 110.8 no
C27 . C26 H262 . 109.8 no
H261 . C26 H262 . 110.2 no
C26 . C27 O28 . 109.3(8) yes
C26 . C27 H271 . 109.9 no
O28 . C27 H271 . 110.7 no
C26 . C27 H272 . 109.6 no
O28 . C27 H272 . 107.4 no
H271 . C27 H272 . 109.8 no
C27 . O28 C29 . 107.3(7) yes
O28 . C29 C30 . 110.2(8) yes
O28 . C29 H291 . 110.2 no
C30 . C29 H291 . 109.7 no
O28 . C29 H292 . 108.6 no
C30 . C29 H292 . 108.8 no
H291 . C29 H292 . 109.2 no
C29 . C30 O31 . 105.0(7) yes
C29 . C30 H301 . 110.0 no
O31 . C30 H301 . 109.3 no
C29 . C30 H302 . 110.8 no
O31 . C30 H302 . 111.8 no
H301 . C30 H302 . 109.8 no
C30 . O31 C32 . 111.8(7) yes
O31 . C32 C33 . 126.0(7) yes
O31 . C32 C37 . 117.9(7) yes
C33 . C32 C37 . 116.1(9) yes
C32 . C33 C34 . 120.3(11) yes
C32 . C33 H331 . 119.0 no
C34 . C33 H331 . 120.6 no
C33 . C34 C35 . 121.9(13) yes
C33 . C34 H341 . 118.8 no
C35 . C34 H341 . 119.2 no
C34 . C35 C36 . 116.0(13) yes
C34 . C35 O38 . 128.3(11) yes
C36 . C35 O38 . 115.7(9) yes
C35 . C36 C37 . 121.8(13) yes
C35 . C36 H361 . 117.5 no
C37 . C36 H361 . 120.7 no
C36 . C37 C32 . 123.7(12) yes
C36 . C37 H371 . 118.5 no
C32 . C37 H371 . 117.7 no
C35 . O38 C39 . 117.4(9) yes
O38 . C39 C40 . 107.1(10) yes
O38 . C39 H392 . 109.2 no
C40 . C39 H392 . 111.2 no
O38 . C39 H391 . 109.2 no
C40 . C39 H391 . 109.5 no
H392 . C39 H391 . 110.6 no
C39 . C40 N41 . 113.7(9) yes
C39 . C40 H402 . 106.6 no
N41 . C40 H402 . 109.5 no
C39 . C40 H401 . 109.8 no
N41 . C40 H401 . 107.9 no
H402 . C40 H401 . 109.3 no
C40 . N41 C42 . 123.9(9) yes
C40 . N41 H411 . 118.5 no
C42 . N41 H411 . 117.3 no
C5 . C42 N41 . 121.7(9) yes
C5 . C42 O43 . 119.0(11) yes
N41 . C42 O43 . 119.3(12) yes
C45 . N44 C49 . 121.3(8) yes
C45 . N44 C50 . 119.8(8) yes
C49 . N44 C50 . 118.9(8) yes
N44 . C45 C46 . 119.9(8) yes
N44 . C45 H451 . 119.5 no
C46 . C45 H451 . 120.5 no
C45 . C46 C47 . 119.5(8) yes
C45 . C46 C51 . 115.9(8) yes
C47 . C46 C51 . 124.5(8) yes
C46 . C47 C48 . 120.9(8) yes
C46 . C47 H471 . 120.0 no
C48 . C47 H471 . 119.1 no
C47 . C48 C49 . 116.8(8) yes
C47 . C48 C90 . 124.5(9) yes
C49 . C48 C90 . 118.7(8) yes
C48 . C49 N44 . 121.6(8) yes
C48 . C49 H491 . 118.6 no
N44 . C49 H491 . 119.8 no
N44 . C50 H501 . 109.6 no
N44 . C50 H502 . 109.6 no
H501 . C50 H502 . 109.2 no
N44 . C50 H503 . 109.3 no
H501 . C50 H503 . 109.3 no
H502 . C50 H503 . 109.8 no
C46 . C51 N52 . 120.2(8) yes
C46 . C51 C55 . 132.2(8) yes
N52 . C51 C55 . 107.6(8) yes
C51 . N52 N53 . 109.0(8) yes
N52 . N53 N54 . 107.6(8) yes
N53 . N54 C55 . 112.1(8) yes
N53 . N54 C57 . 119.1(8) yes
C55 . N54 C57 . 128.7(9) yes
C51 . C55 N54 . 103.7(8) yes
C51 . C55 I56 . 132.1(7) yes
N54 . C55 I56 . 124.2(7) yes
N54 . C57 C58 . 112.0(10) yes
N54 . C57 H571 . 108.6 no
C58 . C57 H571 . 108.3 no
N54 . C57 H572 . 108.0 no
C58 . C57 H572 . 110.2 no
H571 . C57 H572 . 109.7 no
C57 . C58 O59 . 107.0(11) yes
C57 . C58 H581 . 110.0 no
O59 . C58 H581 . 110.1 no
C57 . C58 H582 . 109.1 no
O59 . C58 H582 . 111.6 no
H581 . C58 H582 . 109.0 no
C58 . O59 C60 . 115.5(11) yes
O59 . C60 C61 . 127.3(12) yes
O59 . C60 C65 . 116.2(13) yes
C61 . C60 C65 . 116.4(16) yes
C60 . C61 C62 . 124.6(15) yes
C60 . C61 H611 . 117.2 no
C62 . C61 H611 . 118.2 no
C61 . C62 C63 . 118.4(17) yes
C61 . C62 H621 . 121.8 no
C63 . C62 H621 . 119.8 no
C62 . C63 C64 . 116.9(19) yes
C62 . C63 O66 . 115.1(15) yes
C64 . C63 O66 . 128.0(14) yes
C63 . C64 C65 . 123.9(19) yes
C63 . C64 H641 . 117.2 no
C65 . C64 H641 . 118.1 no
C64 . C65 C60 . 119.6(17) yes
C64 . C65 H651 . 120.2 no
C60 . C65 H651 . 119.5 no
C63 . O66 C67 . 110.1(9) yes
O66 . C67 C68 . 107.9(9) yes
O66 . C67 H671 . 111.1 no
C68 . C67 H671 . 110.5 no
O66 . C67 H672 . 109.5 no
C68 . C67 H672 . 108.7 no
H671 . C67 H672 . 109.1 no
C67 . C68 O69 . 109.8(9) yes
C67 . C68 H681 . 109.0 no
O69 . C68 H681 . 108.5 no
C67 . C68 H682 . 108.9 no
O69 . C68 H682 . 111.2 no
H681 . C68 H682 . 109.4 no
C68 . O69 C70 . 107.1(9) yes
O69 . C70 C71 . 112.2(8) yes
O69 . C70 H701 . 109.0 no
C71 . C70 H701 . 101.6 no
O69 . C70 H702 . 112.3 no
C71 . C70 H702 . 111.9 no
H701 . C70 H702 . 109.4 no
C70 . C71 C72 . 122.3(8) yes
C70 . C71 H711 . 117.2 no
C72 . C71 H711 . 115.4 no
C71 . C72 C73 . 122.8(8) yes
C71 . C72 H721 . 114.7 no
C73 . C72 H721 . 115.7 no
C72 . C73 O74 . 111.9(8) yes
C72 . C73 H731 . 100.4 no
O74 . C73 H731 . 103.5 no
C72 . C73 H732 . 119.2 no
O74 . C73 H732 . 110.7 no
H731 . C73 H732 . 109.4 no
C73 . O74 C75 . 106.6(8) yes
O74 . C75 C76 . 110.4(8) yes
O74 . C75 H751 . 106.2 no
C76 . C75 H751 . 110.0 no
O74 . C75 H752 . 109.3 no
C76 . C75 H752 . 111.1 no
H751 . C75 H752 . 109.7 no
C75 . C76 O77 . 111.1(7) yes
C75 . C76 H761 . 110.1 no
O77 . C76 H761 . 111.2 no
C75 . C76 H762 . 108.2 no
O77 . C76 H762 . 107.0 no
H761 . C76 H762 . 109.0 no
C76 . O77 C78 . 114.5(7) yes
O77 . C78 C79 . 115.1(8) yes
O77 . C78 C83 . 127.1(9) yes
C79 . C78 C83 . 117.8(10) yes
C78 . C79 C80 . 123.4(11) yes
C78 . C79 H791 . 118.1 no
C80 . C79 H791 . 118.4 no
C79 . C80 C81 . 118.8(10) yes
C79 . C80 H801 . 121.3 no
C81 . C80 H801 . 119.9 no
C80 . C81 C82 . 117.7(10) yes
C80 . C81 O84 . 126.3(9) yes
C82 . C81 O84 . 115.9(9) yes
C81 . C82 C83 . 122.9(11) yes
C81 . C82 H821 . 117.7 no
C83 . C82 H821 . 119.3 no
C82 . C83 C78 . 119.1(10) yes
C82 . C83 H831 . 120.2 no
C78 . C83 H831 . 120.6 no
C81 . O84 C85 . 116.7(8) yes
O84 . C85 C86 . 109.3(10) yes
O84 . C85 H851 . 112.5 no
C86 . C85 H851 . 109.3 no
O84 . C85 H852 . 108.1 no
C86 . C85 H852 . 108.1 no
H851 . C85 H852 . 109.4 no
C85 . C86 N87 . 111.1(9) yes
C85 . C86 H861 . 110.0 no
N87 . C86 H861 . 108.4 no
C85 . C86 H862 . 108.7 no
N87 . C86 H862 . 109.1 no
H861 . C86 H862 . 109.5 no
C86 . N87 N88 . 120.0(9) yes
C86 . N87 C91 . 128.3(10) yes
N88 . N87 C91 . 111.4(9) yes
N87 . N88 N89 . 105.9(9) yes
N88 . N89 C90 . 109.1(10) yes
C48 . C90 N89 . 118.2(9) yes
C48 . C90 C91 . 133.5(10) yes
N89 . C90 C91 . 108.2(9) yes
C90 . C91 N87 . 105.2(10) yes
C90 . C91 I92 . 132.2(7) yes
N87 . C91 I92 . 122.6(8) yes
C91 . I92 O94 . 166.7(3) yes
O96 2_666 P93 O97 2_666 109.0(5) yes
O96 2_666 P93 O94 2_666 102.1(5) yes
O97 2_666 P93 O94 2_666 112.9(6) yes
O96 2_666 P93 O95 2_666 106.2(5) yes
O97 2_666 P93 O95 2_666 117.1(5) yes
O94 2_666 P93 O95 2_666 108.4(5) yes
O96 2_666 P93 O94 . 77.9(5) yes
O97 2_666 P93 O94 . 67.1(6) yes
O94 2_666 P93 O94 . 179.992 yes
O95 2_666 P93 O94 . 71.6(5) yes
O96 2_666 P93 O95 . 73.8(5) yes
O97 2_666 P93 O95 . 62.9(5) yes
O94 2_666 P93 O95 . 71.6(5) yes
O95 2_666 P93 O95 . 179.992 yes
O94 . P93 O95 . 108.4(5) yes
O96 2_666 P93 O96 . 179.993 yes
O97 2_666 P93 O96 . 71.0(5) yes
O94 2_666 P93 O96 . 77.9(5) yes
O95 2_666 P93 O96 . 73.8(5) yes
O94 . P93 O96 . 102.1(5) yes
O96 2_666 P93 O97 . 71.0(5) yes
O97 2_666 P93 O97 . 179.993 yes
O94 2_666 P93 O97 . 67.1(6) yes
O95 2_666 P93 O97 . 62.9(5) yes
O94 . P93 O97 . 112.9(6) yes
O95 . P93 O96 . 106.2(5) yes
O95 . P93 O97 . 117.1(5) yes
O96 . P93 O97 . 109.0(5) yes
O97 2_666 O94 O95 2_666 98.4(5) yes
O97 2_666 O94 P93 . 58.1(3) yes
O95 2_666 O94 P93 . 54.2(3) yes
O97 2_666 O94 I92 . 78.1(5) yes
O95 2_666 O94 I92 . 160.2(6) yes
P93 . O94 I92 . 132.8(6) yes
O97 2_666 O95 O94 2_666 98.9(5) yes
O97 2_666 O95 O96 2_666 95.0(5) yes
O94 2_666 O95 O96 2_666 82.9(5) yes
O97 2_666 O95 P93 . 60.3(3) yes
O94 2_666 O95 P93 . 54.2(3) yes
O96 2_666 O95 P93 . 54.6(3) yes
O97 2_666 O96 O95 2_666 91.3(4) yes
O97 2_666 O96 P93 . 54.5(3) yes
O95 2_666 O96 P93 . 51.6(2) yes
O95 2_666 O97 O94 2_666 95.4(5) yes
O95 2_666 O97 O96 2_666 91.5(5) yes
O94 2_666 O97 O96 2_666 85.5(5) yes
O95 2_666 O97 P93 . 56.7(3) yes
O94 2_666 O97 P93 . 54.8(3) yes
O96 2_666 O97 P93 . 54.5(3) yes

loop_
_geom_bond_atom_site_label_1
_geom_bond_atom_site_label_2
_geom_bond_site_symmetry_2
_geom_bond_distance
_geom_bond_publ_flag
C1 C2 . 1.41(2) yes
C1 C6 . 1.37(2) yes
C1 H11 . 0.936 no
C2 C3 . 1.420(13) yes
C2 H21 . 0.931 no
C3 C4 . 1.398(14) yes
C3 C7 . 1.477(15) yes
C4 C5 . 1.425(14) yes
C4 H41 . 0.937 no
C5 C6 . 1.385(17) yes
C5 C42 . 1.427(17) yes
C6 H61 . 0.938 no
C7 O8 . 1.268(11) yes
C7 N9 . 1.309(11) yes
N9 C10 . 1.461(12) yes
N9 H91 . 0.866 no
C10 C11 . 1.513(13) yes
C10 H101 . 0.974 no
C10 H102 . 0.978 no
C11 O12 . 1.414(11) yes
C11 H111 . 0.976 no
C11 H112 . 0.974 no
O12 C13 . 1.382(10) yes
C13 C14 . 1.387(8) yes
C13 C18 . 1.386(8) yes
C14 C15 . 1.408(8) yes
C14 H141 . 0.931 no
C15 C16 . 1.386(8) yes
C15 H151 . 0.926 no
C16 C17 . 1.374(8) yes
C16 O19 . 1.423(8) yes
C17 C18 . 1.382(8) yes
C17 H171 . 0.934 no
C18 H181 . 0.931 no
O19 C20 . 1.423(9) yes
C20 C21 . 1.520(9) yes
C20 H202 . 0.969 no
C20 H201 . 0.972 no
C21 O22 . 1.418(9) yes
C21 H212 . 0.970 no
C21 H211 . 0.968 no
O22 C23 . 1.417(8) yes
C23 C24 . 1.515(9) yes
C23 H232 . 0.970 no
C23 H231 . 0.971 no
C24 O25 . 1.428(9) yes
C24 H241 . 0.971 no
C24 H242 . 0.973 no
O25 C26 . 1.422(9) yes
C26 C27 . 1.512(9) yes
C26 H261 . 0.969 no
C26 H262 . 0.972 no
C27 O28 . 1.436(9) yes
C27 H271 . 0.970 no
C27 H272 . 0.969 no
O28 C29 . 1.423(9) yes
C29 C30 . 1.515(9) yes
C29 H291 . 0.970 no
C29 H292 . 0.971 no
C30 O31 . 1.391(8) yes
C30 H301 . 0.972 no
C30 H302 . 0.971 no
O31 C32 . 1.444(8) yes
C32 C33 . 1.413(9) yes
C32 C37 . 1.372(8) yes
C33 C34 . 1.419(9) yes
C33 H331 . 0.932 no
C34 C35 . 1.403(9) yes
C34 H341 . 0.932 no
C35 C36 . 1.390(9) yes
C35 O38 . 1.374(15) yes
C36 C37 . 1.381(9) yes
C36 H361 . 0.933 no
C37 H371 . 0.932 no
O38 C39 . 1.463(15) yes
C39 C40 . 1.51(2) yes
C39 H392 . 0.967 no
C39 H391 . 0.974 no
C40 N41 . 1.409(15) yes
C40 H402 . 0.975 no
C40 H401 . 0.969 no
N41 C42 . 1.327(15) yes
N41 H411 . 0.863 no
C42 O43 . 1.274(12) yes
N44 C45 . 1.368(11) yes
N44 C49 . 1.349(12) yes
N44 C50 . 1.450(13) yes
C45 C46 . 1.376(13) yes
C45 H451 . 0.928 no
C46 C47 . 1.396(13) yes
C46 C51 . 1.467(12) yes
C47 C48 . 1.403(12) yes
C47 H471 . 0.950 no
C48 C49 . 1.401(13) yes
C48 C90 . 1.453(13) yes
C49 H491 . 0.931 no
C50 H501 . 0.962 no
C50 H502 . 0.964 no
C50 H503 . 0.965 no
C51 N52 . 1.394(12) yes
C51 C55 . 1.408(13) yes
N52 N53 . 1.307(12) yes
N53 N54 . 1.356(12) yes
N54 C55 . 1.353(12) yes
N54 C57 . 1.465(13) yes
C55 I56 . 2.047(9) yes
C57 C58 . 1.484(19) yes
C57 H571 . 0.970 no
C57 H572 . 0.970 no
C58 O59 . 1.358(15) yes
C58 H581 . 0.974 no
C58 H582 . 0.971 no
O59 C60 . 1.357(18) yes
C60 C61 . 1.396(9) yes
C60 C65 . 1.393(9) yes
C61 C62 . 1.400(9) yes
C61 H611 . 0.932 no
C62 C63 . 1.408(9) yes
C62 H621 . 0.930 no
C63 C64 . 1.389(9) yes
C63 O66 . 1.38(2) yes
C64 C65 . 1.400(9) yes
C64 H641 . 0.929 no
C65 H651 . 0.930 no
O66 C67 . 1.430(9) yes
C67 C68 . 1.515(9) yes
C67 H671 . 0.972 no
C67 H672 . 0.976 no
C68 O69 . 1.439(9) yes
C68 H681 . 0.970 no
C68 H682 . 0.973 no
O69 C70 . 1.428(9) yes
C70 C71 . 1.531(9) yes
C70 H701 . 0.970 no
C70 H702 . 0.973 no
C71 C72 . 1.332(9) yes
C71 H711 . 0.933 no
C72 C73 . 1.529(9) yes
C72 H721 . 0.929 no
C73 O74 . 1.439(9) yes
C73 H731 . 0.968 no
C73 H732 . 0.969 no
O74 C75 . 1.411(9) yes
C75 C76 . 1.535(9) yes
C75 H751 . 0.967 no
C75 H752 . 0.969 no
C76 O77 . 1.439(8) yes
C76 H761 . 0.968 no
C76 H762 . 0.973 no
O77 C78 . 1.374(13) yes
C78 C79 . 1.381(8) yes
C78 C83 . 1.377(8) yes
C79 C80 . 1.393(8) yes
C79 H791 . 0.930 no
C80 C81 . 1.386(8) yes
C80 H801 . 0.929 no
C81 C82 . 1.390(8) yes
C81 O84 . 1.381(12) yes
C82 C83 . 1.396(8) yes
C82 H821 . 0.933 no
C83 H831 . 0.933 no
O84 C85 . 1.429(13) yes
C85 C86 . 1.541(15) yes
C85 H851 . 0.978 no
C85 H852 . 0.970 no
C86 N87 . 1.486(14) yes
C86 H861 . 0.971 no
C86 H862 . 0.965 no
N87 N88 . 1.360(14) yes
N87 C91 . 1.332(13) yes
N88 N89 . 1.296(13) yes
N89 C90 . 1.380(13) yes
C90 C91 . 1.339(14) yes
C91 I92 . 2.061(11) yes
I92 O94 . 2.682(8) yes
P93 O96 2_666 1.5703(10) yes
P93 O97 2_666 1.5688(10) yes
P93 O94 2_666 1.5100(10) yes
P93 O95 2_666 1.5096(10) yes
P93 O94 . 1.5100(10) yes
P93 O95 . 1.5096(10) yes
P93 O96 . 1.5703(10) yes
P93 O97 . 1.5688(10) yes
O94 O97 2_666 1.702(12) yes
O94 O95 2_666 1.767(11) yes
O95 O97 2_666 1.608(12) yes
O95 O96 2_666 1.851(11) yes
O96 O97 2_666 1.823(11) yes

loop_
_geom_hbond_atom_site_label_D
_geom_hbond_atom_site_label_H
_geom_hbond_atom_site_label_A
_geom_hbond_site_symmetry_A
_geom_hbond_angle_DHA
_geom_hbond_distance_DH
_geom_hbond_distance_HA
_geom_hbond_distance_DA
_geom_hbond_publ_flag
C4 H41 O94 . 161.9 0.937 2.463 3.367(19) yes
C11 H111 O94 . 135.2 0.976 2.365 3.135(19) yes
C17 H171 O8 2_566 176.8 0.934 2.493 3.426(19) yes
C30 H302 N52 . 169.5 0.971 2.571 3.530(19) yes
C39 H391 O97 2_666 139.0 0.974 2.233 3.037(19) yes
C45 H451 O22 . 124.8 0.928 2.459 3.084(19) yes
C45 H451 O25 . 147.8 0.928 2.489 3.312(19) yes
C50 H501 O8 2_566 134.2 0.962 2.441 3.188(19) yes
C61 H611 O8 2_666 179.1 0.932 2.450 3.383(19) yes
C80 H801 O43 . 162.3 0.929 2.380 3.277(19) yes
N41 H411 O96 . 156.3 0.863 2.125 2.936(19) yes
N41 H411 O97 2_666 139.3 0.863 2.032 2.744(19) yes
N9 H91 O95 2_666 158.0 0.866 1.992 2.814(19) yes

loop_
_platon_squeeze_void_nr
_platon_squeeze_void_average_x
_platon_squeeze_void_average_y
_platon_squeeze_void_average_z
_platon_squeeze_void_volume
_platon_squeeze_void_count_electrons
_platon_squeeze_void_content
1 0.000 0.000 0.004 615 113 ' '
